data_7056533
loop_
_publ_author_name
'Valverde, Clodoaldo'
'Fonseca Vaz, Wesley'
'Cust\'odio, Jean'
'Duarte, Vitor'
'Carvalho Jr, Paulo de Sousa'
'Figueredo, Andreza'
'Aquino, Gilberto L\'ucio Benedito'
'Baseia, Basilio'
'Napolitano, Hamilton'

_publ_section_title
;
 Solid State Structure and Environmental Polarization Effect of a Novel
 Asymmetric Azine
;
_journal_name_full 'New J. Chem.'
_journal_paper_doi 10.1039/C7NJ00618G
_journal_year 2017
_chemical_formula_sum 'C17 H17 N3 O3'
_chemical_formula_weight 311.33
_chemical_name_common azine
_chemical_name_systematic (1E,2E)-1-(4-ethoxybenzylidene)-2-(1-(4-nitrophenyl)ethylidene)hydrazine
_space_group_crystal_system triclinic
_space_group_IT_number 2
_space_group_name_Hall '-P 1'
_space_group_name_H-M_alt 'P -1'
_symmetry_space_group_name_Hall '-P 1'
_symmetry_space_group_name_H-M 'P -1'
_atom_sites_solution_hydrogens mixed
_audit_creation_method SHELXL-2014/7
_audit_update_record
;
2017-02-20 deposited with the CCDC.
2017-08-21 downloaded from the CCDC.
;
_cell_angle_alpha 106.19
_cell_angle_beta 101.69
_cell_angle_gamma 110.10
_cell_formula_units_Z 2
_cell_length_a 9.347
_cell_length_b 9.949
_cell_length_c 10.194
_cell_measurement_reflns_used 2876
_cell_measurement_temperature 293(2)
_cell_measurement_theta_max 25.35
_cell_measurement_theta_min 2.91
_cell_volume 806.765
_computing_structure_refinement 'SHELXL-2014/7 (Sheldrick, 2014)'
_diffrn_ambient_temperature 293(2)
_diffrn_measured_fraction_theta_full 0.975
_diffrn_measured_fraction_theta_max 0.970
_diffrn_measurement_device_type 'Bruker APEX-II CCD'
_diffrn_measurement_method '\f or \w oscillation scans'
_diffrn_radiation_type MoK\a
_diffrn_radiation_wavelength 0.71073
_diffrn_reflns_av_R_equivalents 0.028
_diffrn_reflns_av_unetI/netI 0.0241
_diffrn_reflns_Laue_measured_fraction_full 0.975
_diffrn_reflns_Laue_measured_fraction_max 0.970
_diffrn_reflns_limit_h_max 11
_diffrn_reflns_limit_h_min 0
_diffrn_reflns_limit_k_max 11
_diffrn_reflns_limit_k_min -11
_diffrn_reflns_limit_l_max 11
_diffrn_reflns_limit_l_min -12
_diffrn_reflns_number 13588
_diffrn_reflns_point_group_measured_fraction_full 0.975
_diffrn_reflns_point_group_measured_fraction_max 0.970
_diffrn_reflns_theta_full 25.242
_diffrn_reflns_theta_max 25.360
_diffrn_reflns_theta_min 3.447
_exptl_absorpt_coefficient_mu 0.090
_exptl_absorpt_correction_type none
_exptl_crystal_colour yellow
_exptl_crystal_density_diffrn 1.282
_exptl_crystal_description prism
_exptl_crystal_F_000 328
_exptl_crystal_size_max 0.500
_exptl_crystal_size_mid 0.200
_exptl_crystal_size_min 0.200
_refine_diff_density_max 0.209
_refine_diff_density_min -0.197
_refine_diff_density_rms 0.032
_refine_ls_extinction_method none
_refine_ls_goodness_of_fit_ref 1.030
_refine_ls_hydrogen_treatment mixed
_refine_ls_matrix_type full
_refine_ls_number_parameters 232
_refine_ls_number_reflns 2872
_refine_ls_number_restraints 0
_refine_ls_restrained_S_all 1.030
_refine_ls_R_factor_all 0.0780
_refine_ls_R_factor_gt 0.0624
_refine_ls_shift/su_max 0.000
_refine_ls_shift/su_mean 0.000
_refine_ls_structure_factor_coef Fsqd
_refine_ls_weighting_details 'w=1/[\s^2^(Fo^2^)+(0.1268P)^2^+0.0705P] where P=(Fo^2^+2Fc^2^)/3'
_refine_ls_weighting_scheme calc
_refine_ls_wR_factor_gt 0.1706
_refine_ls_wR_factor_ref 0.1908
_reflns_Friedel_coverage 0.000
_reflns_number_gt 2191
_reflns_number_total 2872
_reflns_threshold_expression 'I > 2\s(I)'
_cod_data_source_file c7nj00618g2.cif
_cod_data_source_block shelx
_cod_original_cell_volume 806.8
_cod_database_code 7056533
_shelx_shelxl_version_number 2014/7
_shelx_space_group_comment
;
The symmetry employed for this shelxl refinement is uniquely defined
by the following loop, which should always be used as a source of
symmetry information in preference to the above space-group names.
They are only intended as comments.
;
_shelx_estimated_absorpt_t_min 0.956
_shelx_estimated_absorpt_t_max 0.982

loop_
_space_group_symop_operation_xyz
'x, y, z'
'-x, -y, -z'

loop_
_atom_site_label
_atom_site_type_symbol
_atom_site_fract_x
_atom_site_fract_y
_atom_site_fract_z
_atom_site_U_iso_or_equiv
_atom_site_adp_type
_atom_site_occupancy
_atom_site_site_symmetry_order
_atom_site_calc_flag
_atom_site_refinement_flags_posn
_atom_site_refinement_flags_adp
O3 O 0.48039(16) 0.82979(16) 0.05041(15) 0.0806(4) Uani 1 1 d . .
C5 C 0.7574(2) 0.5959(2) -0.9012(2) 0.0710(5) Uani 1 1 d . .
H5 H 0.6626 0.5558 -0.8809 0.085 Uiso 1 1 calc R U
C10 C 0.6013(2) 0.7470(2) -0.3250(2) 0.0684(5) Uani 1 1 d . .
C1 C 0.8958(2) 0.6134(2) -1.0703(2) 0.0694(5) Uani 1 1 d . .
N1 N 0.8931(2) 0.5658(2) -1.2207(2) 0.0849(5) Uani 1 1 d . .
C4 C 0.9004(2) 0.6999(2) -0.7869(2) 0.0664(5) Uani 1 1 d . .
C6 C 0.7541(2) 0.5518(2) -1.0422(2) 0.0719(5) Uani 1 1 d . .
H6 H 0.6585 0.4820 -1.1171 0.086 Uiso 1 1 calc R U
N2 N 0.7652(2) 0.72216(19) -0.61772(17) 0.0763(5) Uani 1 1 d . .
N3 N 0.7709(2) 0.7711(2) -0.47275(18) 0.0801(5) Uani 1 1 d . .
C3 C 1.0401(2) 0.7580(2) -0.8214(2) 0.0792(6) Uani 1 1 d . .
H3 H 1.1368 0.8266 -0.7472 0.095 Uiso 1 1 calc R U
C7 C 0.9026(2) 0.7458(2) -0.6354(2) 0.0711(5) Uani 1 1 d . .
O2 O 0.7722(2) 0.4584(2) -1.31383(18) 0.1104(6) Uani 1 1 d . .
C12 C 0.6891(2) 0.8716(2) -0.0646(2) 0.0737(5) Uani 1 1 d . .
H12 H 0.7720 0.9346 0.0231 0.088 Uiso 1 1 calc R U
C11 C 0.7235(2) 0.8407(2) -0.1914(2) 0.0722(5) Uani 1 1 d . .
H11 H 0.8301 0.8829 -0.1884 0.087 Uiso 1 1 calc R U
O1 O 1.0112(2) 0.6349(3) -1.2476(2) 0.1272(7) Uani 1 1 d . .
C14 C 0.4068(2) 0.7157(2) -0.1995(2) 0.0734(5) Uani 1 1 d . .
C13 C 0.5292(2) 0.8080(2) -0.0676(2) 0.0680(5) Uani 1 1 d . .
C2 C 1.0385(2) 0.7163(2) -0.9623(2) 0.0795(6) Uani 1 1 d . .
H2 H 1.1323 0.7570 -0.9838 0.095 Uiso 1 1 calc R U
C15 C 0.4423(2) 0.6853(2) -0.3251(2) 0.0749(5) Uani 1 1 d . .
C9 C 0.6311(3) 0.7139(2) -0.4623(2) 0.0727(5) Uani 1 1 d . .
C16 C 0.5992(3) 0.9181(3) 0.1917(2) 0.0778(5) Uani 1 1 d . .
C17 C 0.5102(3) 0.9192(3) 0.2977(3) 0.0856(6) Uani 1 1 d . .
C8 C 1.0595(3) 0.8157(3) -0.5147(3) 0.1087(8) Uani 1 1 d . .
H8A H 1.1454 0.8218 -0.5542 0.163 Uiso 1 1 calc R U
H8B H 1.0788 0.9177 -0.4543 0.163 Uiso 1 1 calc R U
H8C H 1.0549 0.7526 -0.4582 0.163 Uiso 1 1 calc R U
H14 H 0.299(4) 0.673(3) -0.201(3) 0.130 Uiso 1 1 d . U
H15 H 0.352(4) 0.624(3) -0.424(3) 0.130 Uiso 1 1 d . U
H9 H 0.536(4) 0.646(3) -0.552(3) 0.130 Uiso 1 1 d . U
H16A H 0.663(4) 1.025(3) 0.204(3) 0.130 Uiso 1 1 d . U
H16B H 0.668(4) 0.866(3) 0.208(3) 0.130 Uiso 1 1 d . U
H17A H 0.442(4) 0.970(4) 0.285(4) 0.163 Uiso 1 1 d . U
H17B H 0.592(5) 0.978(4) 0.400(4) 0.163 Uiso 1 1 d . U
H17C H 0.443(4) 0.815(4) 0.293(4) 0.163 Uiso 1 1 d . U

loop_
_atom_site_aniso_label
_atom_site_aniso_U_11
_atom_site_aniso_U_22
_atom_site_aniso_U_33
_atom_site_aniso_U_23
_atom_site_aniso_U_13
_atom_site_aniso_U_12
O3 0.0706(8) 0.0922(9) 0.0696(9) 0.0262(7) 0.0222(7) 0.0282(7)
C5 0.0575(10) 0.0700(11) 0.0795(12) 0.0288(9) 0.0225(9) 0.0202(8)
C10 0.0751(11) 0.0647(10) 0.0733(11) 0.0303(8) 0.0272(9) 0.0337(9)
C1 0.0690(11) 0.0756(11) 0.0739(12) 0.0341(9) 0.0262(9) 0.0361(9)
N1 0.0769(11) 0.1166(14) 0.0815(12) 0.0470(11) 0.0338(10) 0.0523(11)
C4 0.0616(10) 0.0657(10) 0.0732(11) 0.0297(8) 0.0215(8) 0.0264(8)
C6 0.0613(10) 0.0743(11) 0.0725(12) 0.0248(9) 0.0202(9) 0.0236(8)
N2 0.0709(10) 0.0864(11) 0.0692(10) 0.0292(8) 0.0246(8) 0.0302(8)
N3 0.0783(11) 0.0892(11) 0.0695(10) 0.0282(8) 0.0259(8) 0.0327(9)
C3 0.0577(10) 0.0866(13) 0.0782(13) 0.0271(10) 0.0188(9) 0.0190(9)
C7 0.0656(11) 0.0713(11) 0.0730(12) 0.0280(9) 0.0203(9) 0.0263(9)
O2 0.0969(12) 0.1382(15) 0.0771(10) 0.0267(10) 0.0237(9) 0.0428(11)
C12 0.0678(11) 0.0763(12) 0.0732(12) 0.0269(9) 0.0180(9) 0.0306(9)
C11 0.0651(10) 0.0761(11) 0.0786(12) 0.0328(9) 0.0227(9) 0.0313(9)
O1 0.0909(12) 0.200(2) 0.1019(13) 0.0717(13) 0.0496(10) 0.0529(12)
C14 0.0666(11) 0.0733(11) 0.0737(12) 0.0261(9) 0.0217(10) 0.0245(9)
C13 0.0709(11) 0.0683(10) 0.0727(12) 0.0304(9) 0.0270(9) 0.0340(9)
C2 0.0598(10) 0.0894(13) 0.0897(14) 0.0404(11) 0.0284(10) 0.0251(9)
C15 0.0706(11) 0.0718(11) 0.0749(12) 0.0263(9) 0.0210(10) 0.0252(9)
C9 0.0748(12) 0.0711(11) 0.0773(12) 0.0308(9) 0.0264(10) 0.0338(10)
C16 0.0754(12) 0.0855(13) 0.0696(12) 0.0239(10) 0.0165(10) 0.0397(11)
C17 0.0853(14) 0.0974(15) 0.0762(13) 0.0286(12) 0.0285(11) 0.0436(12)
C8 0.0772(14) 0.148(2) 0.0803(15) 0.0293(14) 0.0156(11) 0.0425(15)

loop_
_atom_type_symbol
_atom_type_description
_atom_type_scat_dispersion_real
_atom_type_scat_dispersion_imag
_atom_type_scat_source
C C 0.0033 0.0016 'International Tables Vol C Tables 4.2.6.8 and 6.1.1.4'
H H 0.0000 0.0000 'International Tables Vol C Tables 4.2.6.8 and 6.1.1.4'
O O 0.0106 0.0060 'International Tables Vol C Tables 4.2.6.8 and 6.1.1.4'
N N 0.0061 0.0033 'International Tables Vol C Tables 4.2.6.8 and 6.1.1.4'

loop_
_geom_angle_atom_site_label_1
_geom_angle_atom_site_label_2
_geom_angle_atom_site_label_3
_geom_angle
C13 O3 C16 119.24(16)
C6 C5 C4 121.53(17)
C15 C10 C11 117.68(18)
C15 C10 C9 118.86(18)
C11 C10 C9 123.44(18)
C2 C1 C6 122.13(19)
C2 C1 N1 119.20(18)
C6 C1 N1 118.67(18)
O1 N1 O2 122.7(2)
O1 N1 C1 118.6(2)
O2 N1 C1 118.73(18)
C3 C4 C5 117.65(18)
C3 C4 C7 121.35(18)
C5 C4 C7 121.00(17)
C5 C6 C1 118.47(18)
C7 N2 N3 114.86(16)
C9 N3 N2 111.29(17)
C2 C3 C4 121.56(19)
N2 C7 C4 115.86(17)
N2 C7 C8 124.48(19)
C4 C7 C8 119.66(18)
C11 C12 C13 119.78(19)
C12 C11 C10 121.40(18)
C15 C14 C13 120.32(18)
O3 C13 C14 115.39(17)
O3 C13 C12 125.19(18)
C14 C13 C12 119.43(18)
C1 C2 C3 118.66(18)
C14 C15 C10 121.39(19)
N3 C9 C10 123.0(2)
O3 C16 C17 106.84(19)

loop_
_geom_bond_atom_site_label_1
_geom_bond_atom_site_label_2
_geom_bond_distance
O3 C13 1.359(2)
O3 C16 1.434(2)
C5 C6 1.371(3)
C5 C4 1.400(3)
C10 C15 1.399(3)
C10 C11 1.400(3)
C10 C9 1.452(3)
C1 C2 1.370(3)
C1 C6 1.381(3)
C1 N1 1.465(3)
N1 O1 1.214(2)
N1 O2 1.221(3)
C4 C3 1.394(3)
C4 C7 1.477(3)
N2 C7 1.284(2)
N2 N3 1.405(2)
N3 C9 1.273(2)
C3 C2 1.375(3)
C7 C8 1.496(3)
C12 C11 1.372(3)
C12 C13 1.398(3)
C14 C15 1.367(3)
C14 C13 1.388(3)
C16 C17 1.492(3)

loop_
_geom_torsion_atom_site_label_1
_geom_torsion_atom_site_label_2
_geom_torsion_atom_site_label_3
_geom_torsion_atom_site_label_4
_geom_torsion
C2 C1 N1 O1 -10.3(3)
C6 C1 N1 O1 170.2(2)
C2 C1 N1 O2 169.59(19)
C6 C1 N1 O2 -9.9(3)
C6 C5 C4 C3 0.2(3)
C6 C5 C4 C7 -179.62(16)
C4 C5 C6 C1 -0.5(3)
C2 C1 C6 C5 0.1(3)
N1 C1 C6 C5 179.58(15)
C7 N2 N3 C9 -165.17(17)
C5 C4 C3 C2 0.6(3)
C7 C4 C3 C2 -179.66(17)
N3 N2 C7 C4 -178.07(14)
N3 N2 C7 C8 1.5(3)
C3 C4 C7 N2 161.16(18)
C5 C4 C7 N2 -19.1(3)
C3 C4 C7 C8 -18.5(3)
C5 C4 C7 C8 161.3(2)
C13 C12 C11 C10 0.4(3)
C15 C10 C11 C12 -0.1(3)
C9 C10 C11 C12 178.54(16)
C16 O3 C13 C14 177.35(17)
C16 O3 C13 C12 -3.3(3)
C15 C14 C13 O3 -179.60(16)
C15 C14 C13 C12 1.0(3)
C11 C12 C13 O3 179.85(15)
C11 C12 C13 C14 -0.8(3)
C6 C1 C2 C3 0.6(3)
N1 C1 C2 C3 -178.89(17)
C4 C3 C2 C1 -0.9(3)
C13 C14 C15 C10 -0.8(3)
C11 C10 C15 C14 0.3(3)
C9 C10 C15 C14 -178.41(17)
N2 N3 C9 C10 -179.06(15)
C15 C10 C9 N3 176.59(17)
C11 C10 C9 N3 -2.1(3)
C13 O3 C16 C17 -178.94(16)
